data_4037466
loop_
_publ_author_name
'Han, Sang Hoon'
'Kim, Saegun'
'De, Umasankar'
'Mishra, Neeraj Kumar'
'Park, Jihye'
'Sharma, Satyasheel'
'Kwak, Jong Hwan'
'Han, Sangil'
'Kim, Hyung Sik'
'Kim, In Su'

_publ_section_title
;
 Synthesis of Succinimide-Containing Chromones, Naphthoquinones, and
 Xanthones under Rh(III) Catalysis: Evaluation of Anticancer Activity.
;
_journal_issue 24
_journal_name_full 'The Journal of organic chemistry'
_journal_page_first 12416
_journal_page_last 12425
_journal_paper_doi 10.1021/acs.joc.6b02577
_journal_volume 81
_journal_year 2016
_chemical_formula_sum 'C14 H6 N O4'
_chemical_formula_weight 252.20
_space_group_crystal_system monoclinic
_space_group_IT_number 11
_space_group_name_Hall '-P 2yb'
_space_group_name_H-M_alt 'P 1 21/m 1'
_atom_sites_solution_hydrogens geom
_audit_creation_method SHELXL-2013
_cell_angle_alpha 90
_cell_angle_beta 112.056(2)
_cell_angle_gamma 90
_cell_formula_units_Z 2
_cell_length_a 8.4519(4)
_cell_length_b 6.8822(3)
_cell_length_c 10.8607(5)
_cell_measurement_reflns_used 5411
_cell_measurement_temperature 296(2)
_cell_measurement_theta_max 28.22
_cell_measurement_theta_min 2.60
_cell_volume 585.51(5)
_computing_cell_refinement 'Bruker SAINT'
_computing_data_collection 'Bruker APEX2'
_computing_data_reduction 'Bruker SAINT'
_computing_molecular_graphics 'Bruker SHELXTL'
_computing_publication_material 'Bruker SHELXTL'
_computing_structure_refinement 'SHELXL-2013 (Sheldrick, 2013)'
_computing_structure_solution 'SHELXS-97 (Sheldrick 2008)'
_diffrn_ambient_temperature 296(2)
_diffrn_measured_fraction_theta_full 0.972
_diffrn_measured_fraction_theta_max 0.813
_diffrn_measurement_device_type 'Bruker APEX-II CCD'
_diffrn_measurement_method '\f and \w scans'
_diffrn_radiation_type MoK\a
_diffrn_radiation_wavelength 0.71073
_diffrn_reflns_av_R_equivalents 0.0779
_diffrn_reflns_av_unetI/netI 0.0338
_diffrn_reflns_Laue_measured_fraction_full 0.972
_diffrn_reflns_Laue_measured_fraction_max 0.813
_diffrn_reflns_limit_h_max 11
_diffrn_reflns_limit_h_min -11
_diffrn_reflns_limit_k_max 9
_diffrn_reflns_limit_k_min -9
_diffrn_reflns_limit_l_max 14
_diffrn_reflns_limit_l_min -14
_diffrn_reflns_number 10384
_diffrn_reflns_point_group_measured_fraction_full 0.972
_diffrn_reflns_point_group_measured_fraction_max 0.813
_diffrn_reflns_theta_full 25.242
_diffrn_reflns_theta_max 28.560
_diffrn_reflns_theta_min 2.600
_exptl_absorpt_coefficient_mu 0.107
_exptl_absorpt_correction_type none
_exptl_crystal_colour colourless
_exptl_crystal_density_diffrn 1.430
_exptl_crystal_description block
_exptl_crystal_F_000 258
_exptl_crystal_size_max 0.200
_exptl_crystal_size_mid 0.130
_exptl_crystal_size_min 0.060
_refine_diff_density_max 0.556
_refine_diff_density_min -0.412
_refine_diff_density_rms 0.086
_refine_ls_extinction_method none
_refine_ls_goodness_of_fit_ref 1.252
_refine_ls_hydrogen_treatment constr
_refine_ls_matrix_type full
_refine_ls_number_parameters 118
_refine_ls_number_reflns 1319
_refine_ls_number_restraints 36
_refine_ls_restrained_S_all 1.289
_refine_ls_R_factor_all 0.1512
_refine_ls_R_factor_gt 0.1113
_refine_ls_shift/su_max 0.000
_refine_ls_shift/su_mean 0.000
_refine_ls_structure_factor_coef Fsqd
_refine_ls_weighting_details 'w=1/[\s^2^(Fo^2^)+(0.2000P)^2^] where P=(Fo^2^+2Fc^2^)/3'
_refine_ls_weighting_scheme calc
_refine_ls_wR_factor_gt 0.3163
_refine_ls_wR_factor_ref 0.3601
_reflns_Friedel_coverage 0.000
_reflns_number_gt 842
_reflns_number_total 1319
_reflns_threshold_expression 'I > 2\s(I)'
_cod_data_source_file jo6b02577_si_002.cif
_cod_data_source_block ye621P21m
_cod_original_sg_symbol_H-M 'P 21/m'
_cod_database_code 4037466
_shelx_space_group_comment
; 
The symmetry employed for this shelxl refinement is uniquely defined 
by the following loop, which should always be used as a source of 
symmetry information in preference to the above space-group names. 
They are only intended as comments. 
;
_shelx_estimated_absorpt_t_min 0.979
_shelx_estimated_absorpt_t_max 0.994
_shelxl_version_number 2013-4

loop_
_space_group_symop_operation_xyz
'x, y, z'
'-x, y+1/2, -z'
'-x, -y, -z'
'x, -y-1/2, z'

loop_
_atom_site_label
_atom_site_type_symbol
_atom_site_fract_x
_atom_site_fract_y
_atom_site_fract_z
_atom_site_U_iso_or_equiv
_atom_site_adp_type
_atom_site_occupancy
_atom_site_site_symmetry_order
_atom_site_calc_flag
_atom_site_refinement_flags_posn
_atom_site_refinement_flags_adp
_atom_site_refinement_flags_occupancy
_atom_site_disorder_assembly
_atom_site_disorder_group
C1 C 0.3571(5) 0.2500 0.0590(4) 0.0471(10) Uani 1 2 d S T P . .
C2 C 0.1761(6) 0.2500 0.0322(4) 0.0596(12) Uani 1 2 d S T P . .
C3 C 0.0616(7) 0.2500 -0.1075(5) 0.0698(13) Uani 1 2 d S T P . .
H3 H -0.0559 0.2500 -0.1294 0.084 Uiso 1 2 calc R U P . .
C4 C 0.1213(8) 0.2500 -0.2015(5) 0.0811(15) Uani 1 2 d S T P . .
H4 H 0.0430 0.2500 -0.2887 0.097 Uiso 1 2 calc R U P . .
C5 C 0.4063(6) 0.2500 -0.0527(4) 0.0629(12) Uani 1 2 d S T P . .
C6 C 0.5720(7) 0.2500 -0.0412(6) 0.0698(14) Uani 1 2 d S T P . .
H6 H 0.6002 0.2500 -0.1161 0.084 Uiso 1 2 calc R U P . .
C7 C 0.6965(7) 0.2500 0.0840(6) 0.0753(14) Uani 1 2 d S T P . .
H7 H 0.8107 0.2500 0.0939 0.090 Uiso 1 2 calc R U P . .
C8 C 0.6548(5) 0.2500 0.1959(5) 0.0597(12) Uani 1 2 d S T P . .
H8 H 0.7413 0.2500 0.2799 0.072 Uiso 1 2 calc R U P . .
C9 C 0.4881(5) 0.2500 0.1845(4) 0.0501(10) Uani 1 2 d S T P . .
C10 C 0.4526(6) 0.2500 0.3129(4) 0.0736(15) Uani 1 2 d S T P A .
H10 H 0.5644 0.2500 0.3860 0.088 Uiso 1 2 calc R U P . .
O1 O 0.1173(4) 0.2500 0.1211(3) 0.0869(13) Uani 1 2 d S T P . .
O2 O 0.2900(6) 0.2500 -0.1821(3) 0.0859(13) Uani 1 2 d S T P . .
O3 O 0.3692(7) -0.0418(8) 0.3285(5) 0.0691(16) Uani 0.5 1 d . U P A .
C11 C 0.3561(6) 0.0934(12) 0.3404(4) 0.0987(16) Uani 1 1 d . U . . .
N1 N 0.2572(12) 0.2078(12) 0.4134(9) 0.065(4) Uani 0.5 1 d . U P A 1
C13 C 0.1730(5) 0.0315(8) 0.4617(4) 0.1211(17) Uani 0.5 1 d . U P A 1
C12 C 0.2596(12) 0.1087(13) 0.4093(8) 0.0562(19) Uani 0.5 1 d . U P A 2
O4 O 0.1730(5) 0.0315(8) 0.4617(4) 0.1211(17) Uani 0.5 1 d . U P A 2

loop_
_atom_site_aniso_label
_atom_site_aniso_U_11
_atom_site_aniso_U_22
_atom_site_aniso_U_33
_atom_site_aniso_U_23
_atom_site_aniso_U_13
_atom_site_aniso_U_12
C1 0.054(2) 0.0421(19) 0.045(2) 0.000 0.0178(16) 0.000
C2 0.056(2) 0.075(3) 0.053(2) 0.000 0.0253(19) 0.000
C3 0.069(3) 0.076(3) 0.060(3) 0.000 0.018(2) 0.000
C4 0.083(4) 0.092(4) 0.053(3) 0.000 0.008(3) 0.000
C5 0.079(3) 0.065(3) 0.047(2) 0.000 0.026(2) 0.000
C6 0.090(4) 0.054(3) 0.092(4) 0.000 0.065(3) 0.000
C7 0.065(3) 0.084(3) 0.093(4) 0.000 0.048(3) 0.000
C8 0.054(2) 0.068(3) 0.067(3) 0.000 0.033(2) 0.000
C9 0.0422(19) 0.049(2) 0.057(2) 0.000 0.0165(16) 0.000
C10 0.046(2) 0.130(4) 0.041(2) 0.000 0.0126(17) 0.000
O1 0.0408(17) 0.147(4) 0.074(2) 0.000 0.0232(16) 0.000
O2 0.120(3) 0.095(3) 0.0442(18) 0.000 0.033(2) 0.000
O3 0.088(4) 0.069(3) 0.069(3) -0.016(2) 0.051(3) -0.017(3)
C11 0.068(2) 0.164(5) 0.063(2) 0.019(3) 0.0225(19) -0.004(3)
N1 0.077(3) 0.068(10) 0.053(3) -0.008(4) 0.029(2) 0.008(4)
C13 0.099(3) 0.184(4) 0.098(3) 0.038(2) 0.057(2) -0.025(2)
C12 0.065(3) 0.070(5) 0.038(3) -0.009(4) 0.024(2) 0.004(4)
O4 0.099(3) 0.184(4) 0.098(3) 0.038(2) 0.057(2) -0.025(2)

loop_
_atom_type_symbol
_atom_type_description
_atom_type_scat_dispersion_real
_atom_type_scat_dispersion_imag
_atom_type_scat_source
C C 0.0033 0.0016 'International Tables Vol C Tables 4.2.6.8 and 6.1.1.4'
H H 0.0000 0.0000 'International Tables Vol C Tables 4.2.6.8 and 6.1.1.4'
N N 0.0061 0.0033 'International Tables Vol C Tables 4.2.6.8 and 6.1.1.4'
O O 0.0106 0.0060 'International Tables Vol C Tables 4.2.6.8 and 6.1.1.4'

loop_
_geom_angle_atom_site_label_1
_geom_angle_atom_site_label_2
_geom_angle_atom_site_label_3
_geom_angle
_geom_angle_site_symmetry_1
_geom_angle_site_symmetry_3
C9 C1 C5 117.0(4) . .
C9 C1 C2 126.0(4) . .
C5 C1 C2 117.0(4) . .
O1 C2 C1 123.1(4) . .
O1 C2 C3 120.3(4) . .
C1 C2 C3 116.6(4) . .
C4 C3 C2 121.0(5) . .
C4 C3 H3 119.5 . .
C2 C3 H3 119.5 . .
C3 C4 O2 124.9(5) . .
C3 C4 H4 117.5 . .
O2 C4 H4 117.5 . .
C6 C5 O2 114.2(4) . .
C6 C5 C1 122.9(4) . .
O2 C5 C1 123.0(4) . .
C5 C6 C7 118.2(4) . .
C5 C6 H6 120.9 . .
C7 C6 H6 120.9 . .
C6 C7 C8 121.0(4) . .
C6 C7 H7 119.5 . .
C8 C7 H7 119.5 . .
C9 C8 C7 120.9(5) . .
C9 C8 H8 119.6 . .
C7 C8 H8 119.6 . .
C8 C9 C1 120.1(4) . .
C8 C9 C10 117.7(4) . .
C1 C9 C10 122.2(3) . .
C11 C10 C11 96.1(6) . 4_565
C11 C10 C9 120.4(3) . .
C11 C10 C9 120.4(3) 4_565 .
C11 C10 H10 106.2 . .
C11 C10 H10 106.2 4_565 .
C9 C10 H10 106.2 . .
C4 O2 C5 117.5(4) . .
O3 C11 C12 106.7(7) . .
O3 C11 C10 126.6(6) . .
C12 C11 C10 125.5(7) . .
O3 C11 N1 132.3(7) . .
C10 C11 N1 100.4(6) . .
O3 C11 N1 147.4(6) . 4_565
C10 C11 N1 85.5(5) . 4_565
N1 C11 N1 15.1(5) . 4_565
N1 N1 C11 120.2(4) 4_565 .
N1 N1 C13 139.7(4) 4_565 .
C11 N1 C13 100.0(6) . .
N1 N1 C11 44.6(3) 4_565 4_565
C11 N1 C11 75.6(6) . 4_565
C13 N1 C11 174.6(6) . 4_565
C11 C12 C12 94.6(5) . 4_565

loop_
_geom_bond_atom_site_label_1
_geom_bond_atom_site_label_2
_geom_bond_distance
_geom_bond_site_symmetry_2
C1 C9 1.397(5) .
C1 C5 1.422(6) .
C1 C2 1.445(6) .
C2 O1 1.241(5) .
C2 C3 1.462(6) .
C3 C4 1.298(8) .
C3 H3 0.9300 .
C4 O2 1.360(8) .
C4 H4 0.9300 .
C5 C6 1.358(7) .
C5 O2 1.380(5) .
C6 C7 1.372(7) .
C6 H6 0.9300 .
C7 C8 1.388(6) .
C7 H7 0.9300 .
C8 C9 1.367(5) .
C8 H8 0.9300 .
C9 C10 1.532(6) .
C10 C11 1.449(7) .
C10 C11 1.449(7) 4_565
C10 H10 0.9800 .
O3 C11 0.952(6) .
C11 C12 1.301(10) .
C11 N1 1.563(11) .
C11 N1 1.923(12) 4_565
N1 N1 0.581(17) 4_565
N1 C13 1.591(10) .
N1 C11 1.923(12) 4_565
C12 C12 1.945(18) 4_565
